data_7000621
loop_
_publ_author_name
'Zhou, Binbin'
'Denning, Mark S.'
'Jones, Carl'
'Goicoechea, Jose M.'

_publ_section_title
;
 Reductive cleavage of Zn--C bonds by group 14 Zintl anions: synthesis
 and characterisation of [E9ZnR]3&#x2212; (E = Ge, Sn, Pb; R = Mes,
 iPr)
;
_journal_issue 9
_journal_name_full 'Dalton Transactions'
_journal_page_first 1571
_journal_page_last 1578
_journal_paper_doi 10.1039/b815122a
_journal_year 2009
_chemical_formula_moiety '3(C18 H36 K N2 O6), C3 H7 Ge9 Zn, 2(C7 H8), C2 H6 N2'
_chemical_formula_sum 'C73 H139 Ge9 K3 N8 O18 Zn'
_chemical_formula_weight 2252.90
_chemical_name_common (K-(2,2,2-crypt))3(Ge9Zn(iPr))*en*2tol
_chemical_name_systematic
;
[K-(2,2,2-crypt)]3[Ge9Zn(iPr)]*en*2tol
;
_space_group_IT_number 2
_symmetry_cell_setting triclinic
_symmetry_space_group_name_Hall '-P 1'
_symmetry_space_group_name_H-M 'P -1'
_atom_sites_solution_hydrogens geom
_atom_sites_solution_primary direct
_atom_sites_solution_secondary difmap
_audit_creation_method SHELXL-97
_cell_angle_alpha 75.4570(10)
_cell_angle_beta 85.3940(10)
_cell_angle_gamma 69.1790(10)
_cell_formula_units_Z 2
_cell_length_a 13.86500(10)
_cell_length_b 15.17060(10)
_cell_length_c 26.0077(2)
_cell_measurement_temperature 150(2)
_cell_volume 4949.15(7)
_computing_cell_refinement
;
KappaCCD software "DENZO" (Otwinowski & Minor, 1996)
;
_computing_data_collection
;
KappaCCD software "Collect" (Nonius, 2000)
;
_computing_data_reduction
;
KappaCCD software "DENZO" (Otwinowski & Minor, 1996)
;
_computing_molecular_graphics 'WinGX (Farrugia, 2005)'
_computing_publication_material 'XCIF (Sheldrick, 2001)'
_computing_structure_refinement 'SHELXL-97 (Sheldrick, 1997)'
_computing_structure_solution 'SHELXS-97 (Sheldrick, 1990)'
_diffrn_ambient_temperature 150(2)
_diffrn_measured_fraction_theta_full 0.988
_diffrn_measured_fraction_theta_max 0.988
_diffrn_measurement_device_type 'Nonius KappaCCD'
_diffrn_measurement_method 'omega scans'
_diffrn_radiation_monochromator graphite
_diffrn_radiation_source 'fine-focus sealed tube'
_diffrn_radiation_type MoK\a
_diffrn_radiation_wavelength 0.71073
_diffrn_reflns_av_R_equivalents 0.0261
_diffrn_reflns_av_sigmaI/netI 0.0363
_diffrn_reflns_limit_h_max 17
_diffrn_reflns_limit_h_min -17
_diffrn_reflns_limit_k_max 19
_diffrn_reflns_limit_k_min -19
_diffrn_reflns_limit_l_max 33
_diffrn_reflns_limit_l_min -33
_diffrn_reflns_number 43107
_diffrn_reflns_theta_full 27.47
_diffrn_reflns_theta_max 27.47
_diffrn_reflns_theta_min 5.09
_exptl_absorpt_coefficient_mu 3.116
_exptl_absorpt_correction_T_max 0.6040
_exptl_absorpt_correction_T_min 0.3163
_exptl_absorpt_correction_type multi-scan
_exptl_absorpt_process_details 'DENZO/SCALEPACK (Otwinowski & Minor, 1997)'
_exptl_crystal_colour orange-yellow
_exptl_crystal_density_diffrn 1.512
_exptl_crystal_density_method 'not measured'
_exptl_crystal_description rod
_exptl_crystal_F_000 2304
_exptl_crystal_size_max 0.48
_exptl_crystal_size_mid 0.20
_exptl_crystal_size_min 0.18
_refine_diff_density_max 1.982
_refine_diff_density_min -1.214
_refine_diff_density_rms 0.077
_refine_ls_extinction_method none
_refine_ls_goodness_of_fit_ref 1.027
_refine_ls_hydrogen_treatment constr
_refine_ls_matrix_type full
_refine_ls_number_parameters 987
_refine_ls_number_reflns 22374
_refine_ls_number_restraints 86
_refine_ls_restrained_S_all 1.037
_refine_ls_R_factor_all 0.0483
_refine_ls_R_factor_gt 0.0355
_refine_ls_shift/su_max 0.048
_refine_ls_shift/su_mean 0.001
_refine_ls_structure_factor_coef Fsqd
_refine_ls_weighting_details 'calc w=1/[\s^2^(Fo^2^)+(0.0280P)^2^+7.9296P] where P=(Fo^2^+2Fc^2^)/3'
_refine_ls_weighting_scheme calc
_refine_ls_wR_factor_gt 0.0791
_refine_ls_wR_factor_ref 0.0838
_reflns_number_gt 18451
_reflns_number_total 22374
_reflns_threshold_expression >2sigma(I)
_cod_data_source_file b815122a.txt
_cod_data_source_block 4
_cod_depositor_comments
;
The following automatic conversions were performed:
'_symmetry_cell_setting' value 'Triclinic' changed to 'triclinic'
according to '/home/saulius/struct/CIF-dictionaries/cif_core.dic'
dictionary named 'cif_core.dic' version 2.4.1 from 2010-06-29.

Automatic conversion script
Id: cif_fix_enum 1527 2010-12-29 10:47:43Z saulius 
;
_cod_original_cell_volume 4949.15(6)
_cod_original_sg_symbol_H-M P-1
_cod_database_code 7000621

loop_
_symmetry_equiv_pos_as_xyz
'x, y, z'
'-x, -y, -z'

loop_
_atom_site_label
_atom_site_type_symbol
_atom_site_fract_x
_atom_site_fract_y
_atom_site_fract_z
_atom_site_U_iso_or_equiv
_atom_site_adp_type
_atom_site_occupancy
_atom_site_symmetry_multiplicity
_atom_site_calc_flag
_atom_site_refinement_flags
_atom_site_disorder_assembly
_atom_site_disorder_group
Ge1 Ge 0.18676(2) 0.96230(2) 0.343324(12) 0.02695(7) Uani 1 1 d . . .
Ge3 Ge 0.14097(2) 0.80885(2) 0.354555(12) 0.02455(7) Uani 1 1 d . . .
Ge4 Ge 0.34519(2) 0.80363(2) 0.363516(12) 0.02448(7) Uani 1 1 d . . .
Ge5 Ge 0.31922(2) 0.94864(2) 0.267982(12) 0.02617(7) Uani 1 1 d . . .
Ge2 Ge 0.11416(2) 0.95517(2) 0.257363(12) 0.02662(7) Uani 1 1 d . . .
Ge7 Ge 0.30109(2) 0.67227(2) 0.335961(12) 0.02354(7) Uani 1 1 d . . .
Ge8 Ge 0.42426(2) 0.76873(2) 0.275525(12) 0.02521(7) Uani 1 1 d . . .
Ge9 Ge 0.26571(2) 0.87155(2) 0.203172(11) 0.02687(7) Uani 1 1 d . . .
Ge6 Ge 0.14071(2) 0.77722(2) 0.262520(12) 0.02641(7) Uani 1 1 d . . .
Zn1 Zn 0.32578(3) 0.68245(3) 0.235070(15) 0.03416(9) Uani 1 1 d . . .
C1 C 0.3849(2) 0.5809(2) 0.19238(13) 0.0315(7) Uani 1 1 d . . .
H1 H 0.4292 0.5206 0.2173 0.038 Uiso 1 1 calc R . .
C2 C 0.4546(3) 0.6109(3) 0.14920(16) 0.0500(9) Uani 1 1 d . . .
H2A H 0.5060 0.6276 0.1647 0.075 Uiso 1 1 calc R . .
H2B H 0.4133 0.6674 0.1225 0.075 Uiso 1 1 calc R . .
H2C H 0.4898 0.5570 0.1323 0.075 Uiso 1 1 calc R . .
C3 C 0.3054(3) 0.5543(3) 0.16965(17) 0.0516(10) Uani 1 1 d . . .
H3A H 0.2613 0.5347 0.1982 0.077 Uiso 1 1 calc R . .
H3B H 0.3402 0.5004 0.1528 0.077 Uiso 1 1 calc R . .
H3C H 0.2631 0.6106 0.1432 0.077 Uiso 1 1 calc R . .
K1 K 0.12714(4) 0.53592(4) 0.64668(2) 0.02521(13) Uani 1 1 d . . .
K2 K 0.77300(6) -0.09446(5) 0.07620(3) 0.03660(16) Uani 1 1 d . . .
K3 K 0.60428(5) 0.12799(4) 0.38868(3) 0.02694(13) Uani 1 1 d . . .
N11 N 0.21956(19) 0.49363(18) 0.54245(10) 0.0300(5) Uani 1 1 d . . .
N12 N 0.0347(2) 0.5719(2) 0.75307(11) 0.0374(6) Uani 1 1 d . . .
N21 N 0.7060(4) -0.2470(4) 0.05116(19) 0.0911(17) Uani 1 1 d . . .
N22 N 0.8425(2) 0.0578(2) 0.10055(12) 0.0445(7) Uani 1 1 d . . .
N31 N 0.4192(2) 0.2863(2) 0.32913(14) 0.0451(8) Uani 1 1 d . . .
N32 N 0.78863(18) -0.03112(18) 0.44946(10) 0.0273(5) Uani 1 1 d . . .
O11 O 0.04319(17) 0.44187(15) 0.58902(9) 0.0346(5) Uani 1 1 d . . .
O12 O -0.02012(17) 0.45864(18) 0.69328(9) 0.0390(5) Uani 1 1 d . . .
O13 O 0.11948(16) 0.69005(15) 0.55894(8) 0.0304(5) Uani 1 1 d . . .
O14 O 0.00097(17) 0.72317(15) 0.65330(9) 0.0347(5) Uani 1 1 d . . .
O15 O 0.33660(15) 0.46331(16) 0.63769(9) 0.0344(5) Uani 1 1 d . . .
O16 O 0.25500(17) 0.52720(17) 0.73095(9) 0.0402(5) Uani 1 1 d . . .
O21 O 0.5908(2) -0.1176(2) 0.12009(10) 0.0522(7) Uani 1 1 d . . .
O22 O 0.67217(18) 0.00272(18) 0.15646(9) 0.0408(5) Uani 1 1 d . . .
O23 O 0.7103(3) -0.0740(3) -0.02752(11) 0.0751(10) Uani 1 1 d . . .
O24 O 0.7492(2) 0.0810(2) -0.00069(10) 0.0559(7) Uani 1 1 d . . .
O25 O 0.9142(3) -0.2878(2) 0.08853(14) 0.0843(12) Uani 1 1 d . . .
O26 O 0.9840(2) -0.1403(2) 0.09747(10) 0.0576(7) Uani 1 1 d . . .
O31 O 0.51905(16) 0.31219(15) 0.41412(9) 0.0348(5) Uani 1 1 d . . .
O32 O 0.66885(16) 0.15017(14) 0.48126(8) 0.0289(4) Uani 1 1 d . . .
O33 O 0.6226(2) 0.21003(17) 0.27902(9) 0.0429(6) Uani 1 1 d . . .
O34 O 0.80054(16) 0.08850(16) 0.34250(8) 0.0326(5) Uani 1 1 d . . .
O35 O 0.41711(17) 0.09325(16) 0.38822(11) 0.0413(6) Uani 1 1 d . . .
O36 O 0.60263(16) -0.06235(15) 0.42791(8) 0.0302(5) Uani 1 1 d . . .
C101 C 0.1603(3) 0.4514(3) 0.51827(13) 0.0392(8) Uani 1 1 d . . .
H10A H 0.2054 0.4144 0.4937 0.047 Uiso 1 1 calc R . .
H10B H 0.1027 0.5045 0.4971 0.047 Uiso 1 1 calc R . .
C102 C 0.1172(3) 0.3852(2) 0.55831(15) 0.0407(8) Uani 1 1 d . . .
H10C H 0.0842 0.3531 0.5400 0.049 Uiso 1 1 calc R . .
H10D H 0.1732 0.3343 0.5816 0.049 Uiso 1 1 calc R . .
C103 C -0.0152(3) 0.3882(3) 0.62129(15) 0.0432(9) Uani 1 1 d . . .
H10E H 0.0319 0.3266 0.6431 0.052 Uiso 1 1 calc R . .
H10F H -0.0573 0.3722 0.5985 0.052 Uiso 1 1 calc R . .
C104 C -0.0829(3) 0.4470(3) 0.65604(15) 0.0443(9) Uani 1 1 d . . .
H10G H -0.1249 0.5113 0.6345 0.053 Uiso 1 1 calc R . .
H10H H -0.1302 0.4143 0.6753 0.053 Uiso 1 1 calc R . .
C105 C -0.0753(3) 0.4793(3) 0.73926(15) 0.0458(9) Uani 1 1 d . . .
H10I H -0.0989 0.4250 0.7574 0.055 Uiso 1 1 calc R . .
H10J H -0.1369 0.5388 0.7293 0.055 Uiso 1 1 calc R . .
C106 C -0.0070(3) 0.4937(3) 0.77597(14) 0.0476(9) Uani 1 1 d . . .
H10K H -0.0467 0.5080 0.8081 0.057 Uiso 1 1 calc R . .
H10L H 0.0515 0.4321 0.7874 0.057 Uiso 1 1 calc R . .
C107 C 0.2239(3) 0.5836(2) 0.50603(13) 0.0363(7) Uani 1 1 d . . .
H10M H 0.2339 0.5744 0.4694 0.044 Uiso 1 1 calc R . .
H10N H 0.2841 0.5970 0.5156 0.044 Uiso 1 1 calc R . .
C108 C 0.1274(3) 0.6697(2) 0.50769(13) 0.0367(7) Uani 1 1 d . . .
H10O H 0.1302 0.7270 0.4800 0.044 Uiso 1 1 calc R . .
H10P H 0.0661 0.6554 0.5006 0.044 Uiso 1 1 calc R . .
C109 C 0.0316(2) 0.7742(2) 0.56142(14) 0.0353(7) Uani 1 1 d . . .
H10Q H -0.0321 0.7629 0.5551 0.042 Uiso 1 1 calc R . .
H10R H 0.0361 0.8304 0.5335 0.042 Uiso 1 1 calc R . .
C110 C 0.0271(3) 0.7955(2) 0.61454(14) 0.0364(7) Uani 1 1 d . . .
H11A H 0.0949 0.7961 0.6235 0.044 Uiso 1 1 calc R . .
H11B H -0.0252 0.8602 0.6141 0.044 Uiso 1 1 calc R . .
C111 C -0.0146(3) 0.7451(2) 0.70422(14) 0.0427(8) Uani 1 1 d . . .
H11C H -0.0686 0.8097 0.7018 0.051 Uiso 1 1 calc R . .
H11D H 0.0501 0.7464 0.7170 0.051 Uiso 1 1 calc R . .
C112 C -0.0473(3) 0.6684(3) 0.74236(15) 0.0447(9) Uani 1 1 d . . .
H11E H -0.0677 0.6882 0.7763 0.054 Uiso 1 1 calc R . .
H11F H -0.1085 0.6639 0.7275 0.054 Uiso 1 1 calc R . .
C113 C 0.3237(2) 0.4218(2) 0.55677(14) 0.0394(8) Uani 1 1 d . . .
H11G H 0.3614 0.4107 0.5237 0.047 Uiso 1 1 calc R . .
H11H H 0.3169 0.3595 0.5767 0.047 Uiso 1 1 calc R . .
C114 C 0.3873(2) 0.4501(3) 0.58954(14) 0.0401(8) Uani 1 1 d . . .
H11I H 0.4560 0.3986 0.5970 0.048 Uiso 1 1 calc R . .
H11J H 0.3973 0.5110 0.5697 0.048 Uiso 1 1 calc R . .
C115 C 0.3926(2) 0.4933(3) 0.66934(16) 0.0413(8) Uani 1 1 d . . .
H11K H 0.3781 0.5640 0.6569 0.050 Uiso 1 1 calc R . .
H11L H 0.4676 0.4593 0.6662 0.050 Uiso 1 1 calc R . .
C116 C 0.3607(2) 0.4695(3) 0.72536(15) 0.0427(8) Uani 1 1 d . . .
H11M H 0.3693 0.3998 0.7365 0.051 Uiso 1 1 calc R . .
H11N H 0.4050 0.4823 0.7485 0.051 Uiso 1 1 calc R . .
C117 C 0.2177(3) 0.4957(3) 0.78221(14) 0.0484(9) Uani 1 1 d . . .
H11O H 0.2658 0.4907 0.8098 0.058 Uiso 1 1 calc R . .
H11P H 0.2128 0.4308 0.7861 0.058 Uiso 1 1 calc R . .
C118 C 0.1128(3) 0.5680(3) 0.78896(15) 0.0492(9) Uani 1 1 d . . .
H11Q H 0.0904 0.5506 0.8261 0.059 Uiso 1 1 calc R . .
H11R H 0.1180 0.6332 0.7826 0.059 Uiso 1 1 calc R . .
C201 C 0.6023(6) -0.2382(5) 0.0743(3) 0.118(3) Uani 1 1 d . . .
H20A H 0.5913 -0.3006 0.0784 0.142 Uiso 1 1 calc R . .
H20B H 0.5492 -0.1878 0.0492 0.142 Uiso 1 1 calc R . .
C202 C 0.5877(5) -0.2124(4) 0.1273(2) 0.094(2) Uani 1 1 d . . .
H20C H 0.5206 -0.2146 0.1424 0.112 Uiso 1 1 calc R . .
H20D H 0.6431 -0.2596 0.1523 0.112 Uiso 1 1 calc R . .
C203 C 0.5546(3) -0.0826(3) 0.16617(15) 0.0495(9) Uani 1 1 d . . .
H20E H 0.5945 -0.1295 0.1976 0.059 Uiso 1 1 calc R . .
H20F H 0.4812 -0.0761 0.1717 0.059 Uiso 1 1 calc R . .
C204 C 0.5657(3) 0.0122(3) 0.16057(16) 0.0485(9) Uani 1 1 d . . .
H20G H 0.5279 0.0585 0.1284 0.058 Uiso 1 1 calc R . .
H20H H 0.5354 0.0384 0.1918 0.058 Uiso 1 1 calc R . .
C205 C 0.6864(3) 0.0908(3) 0.15730(16) 0.0512(10) Uani 1 1 d . . .
H20I H 0.6609 0.1089 0.1912 0.061 Uiso 1 1 calc R . .
H20J H 0.6467 0.1439 0.1278 0.061 Uiso 1 1 calc R . .
C206 C 0.8001(3) 0.0767(3) 0.15146(17) 0.0567(11) Uani 1 1 d . . .
H20K H 0.8106 0.1357 0.1558 0.068 Uiso 1 1 calc R . .
H20L H 0.8389 0.0217 0.1803 0.068 Uiso 1 1 calc R . .
C207 C 0.6995(6) -0.2331(7) -0.0062(3) 0.121(3) Uani 1 1 d . . .
H20M H 0.6595 -0.2712 -0.0136 0.145 Uiso 1 1 calc R . .
H20N H 0.7699 -0.2589 -0.0201 0.145 Uiso 1 1 calc R . .
C208 C 0.6501(5) -0.1292(7) -0.0352(2) 0.109(3) Uani 1 1 d . . .
H20O H 0.6450 -0.1249 -0.0735 0.131 Uiso 1 1 calc R . .
H20P H 0.5795 -0.1025 -0.0217 0.131 Uiso 1 1 calc R . .
C209 C 0.6731(5) 0.0219(6) -0.05735(18) 0.108(3) Uani 1 1 d . . .
H20Q H 0.6042 0.0560 -0.0442 0.129 Uiso 1 1 calc R . .
H20R H 0.6653 0.0226 -0.0950 0.129 Uiso 1 1 calc R . .
C210 C 0.7442(4) 0.0736(4) -0.05367(14) 0.0753(16) Uani 1 1 d . . .
H21A H 0.8140 0.0379 -0.0652 0.090 Uiso 1 1 calc R . .
H21B H 0.7197 0.1394 -0.0776 0.090 Uiso 1 1 calc R . .
C211 C 0.8165(4) 0.1302(3) 0.00386(16) 0.0602(11) Uani 1 1 d . . .
H21C H 0.7978 0.1929 -0.0230 0.072 Uiso 1 1 calc R . .
H21D H 0.8884 0.0906 -0.0026 0.072 Uiso 1 1 calc R . .
C212 C 0.8084(4) 0.1476(3) 0.05835(18) 0.0649(12) Uani 1 1 d . . .
H21E H 0.8506 0.1874 0.0603 0.078 Uiso 1 1 calc R . .
H21F H 0.7357 0.1852 0.0647 0.078 Uiso 1 1 calc R . .
C213 C 0.7833(7) -0.3436(4) 0.0748(3) 0.131(3) Uani 1 1 d . . .
H21G H 0.7741 -0.3586 0.1138 0.157 Uiso 1 1 calc R . .
H21H H 0.7697 -0.3935 0.0612 0.157 Uiso 1 1 calc R . .
C214 C 0.8910(6) -0.3501(4) 0.0634(3) 0.116(3) Uani 1 1 d . . .
H21I H 0.9380 -0.4178 0.0768 0.139 Uiso 1 1 calc R . .
H21J H 0.9005 -0.3309 0.0246 0.139 Uiso 1 1 calc R . .
C215 C 1.0200(4) -0.2956(4) 0.0841(2) 0.093(2) Uani 1 1 d . . .
H21K H 1.0359 -0.2699 0.0467 0.112 Uiso 1 1 calc R . .
H21L H 1.0650 -0.3646 0.0953 0.112 Uiso 1 1 calc R . .
C216 C 1.0388(4) -0.2393(4) 0.1184(2) 0.091(2) Uani 1 1 d . . .
H21M H 1.0155 -0.2600 0.1549 0.110 Uiso 1 1 calc R . .
H21N H 1.1135 -0.2505 0.1198 0.110 Uiso 1 1 calc R . .
C217 C 1.0006(3) -0.0843(4) 0.13002(16) 0.0683(14) Uani 1 1 d . . .
H21O H 1.0755 -0.1025 0.1360 0.082 Uiso 1 1 calc R . .
H21P H 0.9678 -0.0976 0.1649 0.082 Uiso 1 1 calc R . .
C218 C 0.9563(3) 0.0197(4) 0.10384(18) 0.0612(12) Uani 1 1 d . . .
H21Q H 0.9841 0.0305 0.0674 0.073 Uiso 1 1 calc R . .
H21R H 0.9789 0.0571 0.1236 0.073 Uiso 1 1 calc R . .
C301 C 0.4011(3) 0.3801(2) 0.34164(17) 0.0466(9) Uani 1 1 d . . .
H30A H 0.3300 0.4238 0.3307 0.056 Uiso 1 1 calc R . .
H30B H 0.4492 0.4101 0.3208 0.056 Uiso 1 1 calc R . .
C302 C 0.4153(3) 0.3715(3) 0.39906(17) 0.0468(9) Uani 1 1 d . . .
H30C H 0.4002 0.4367 0.4055 0.056 Uiso 1 1 calc R . .
H30D H 0.3672 0.3421 0.4205 0.056 Uiso 1 1 calc R . .
C303 C 0.5404(3) 0.3077(2) 0.46761(13) 0.0382(8) Uani 1 1 d . . .
H30E H 0.4960 0.2778 0.4920 0.046 Uiso 1 1 calc R . .
H30F H 0.5250 0.3742 0.4722 0.046 Uiso 1 1 calc R . .
C304 C 0.6506(3) 0.2494(2) 0.48080(13) 0.0339(7) Uani 1 1 d . . .
H30G H 0.6952 0.2749 0.4541 0.041 Uiso 1 1 calc R . .
H30H H 0.6676 0.2539 0.5161 0.041 Uiso 1 1 calc R . .
C305 C 0.7696(2) 0.0914(2) 0.50122(13) 0.0344(7) Uani 1 1 d . . .
H30I H 0.7771 0.0979 0.5375 0.041 Uiso 1 1 calc R . .
H30J H 0.8214 0.1132 0.4783 0.041 Uiso 1 1 calc R . .
C306 C 0.7880(2) -0.0128(2) 0.50238(12) 0.0324(7) Uani 1 1 d . . .
H30K H 0.8550 -0.0539 0.5202 0.039 Uiso 1 1 calc R . .
H30L H 0.7335 -0.0325 0.5238 0.039 Uiso 1 1 calc R . .
C307 C 0.4398(3) 0.2936(3) 0.27264(19) 0.0621(13) Uani 1 1 d . . .
H30M H 0.3861 0.3519 0.2522 0.074 Uiso 1 1 calc R . .
H30N H 0.4342 0.2362 0.2634 0.074 Uiso 1 1 calc R . .
C308 C 0.5441(4) 0.2999(3) 0.25588(16) 0.0564(11) Uani 1 1 d . . .
H30O H 0.5490 0.3136 0.2167 0.068 Uiso 1 1 calc R . .
H30P H 0.5535 0.3536 0.2677 0.068 Uiso 1 1 calc R . .
C309 C 0.7228(3) 0.2139(3) 0.26723(14) 0.0468(9) Uani 1 1 d . . .
H30Q H 0.7345 0.2600 0.2849 0.056 Uiso 1 1 calc R . .
H30R H 0.7293 0.2371 0.2284 0.056 Uiso 1 1 calc R . .
C310 C 0.8016(3) 0.1149(3) 0.28624(13) 0.0428(8) Uani 1 1 d . . .
H31A H 0.7856 0.0672 0.2717 0.051 Uiso 1 1 calc R . .
H31B H 0.8709 0.1152 0.2738 0.051 Uiso 1 1 calc R . .
C311 C 0.8752(2) -0.0063(2) 0.36190(13) 0.0366(7) Uani 1 1 d . . .
H31C H 0.9429 -0.0098 0.3455 0.044 Uiso 1 1 calc R . .
H31D H 0.8534 -0.0558 0.3524 0.044 Uiso 1 1 calc R . .
C312 C 0.8843(2) -0.0265(2) 0.42120(13) 0.0342(7) Uani 1 1 d . . .
H31E H 0.9409 -0.0890 0.4340 0.041 Uiso 1 1 calc R . .
H31F H 0.9031 0.0251 0.4302 0.041 Uiso 1 1 calc R . .
C313 C 0.3272(3) 0.2580(3) 0.3448(2) 0.0675(14) Uani 1 1 d . . .
H31G H 0.2706 0.2995 0.3192 0.081 Uiso 1 1 calc R . .
H31H H 0.3044 0.2707 0.3802 0.081 Uiso 1 1 calc R . .
C314 C 0.3452(3) 0.1526(3) 0.3473(2) 0.0689(15) Uani 1 1 d . . .
H31I H 0.2793 0.1402 0.3543 0.083 Uiso 1 1 calc R . .
H31J H 0.3719 0.1375 0.3129 0.083 Uiso 1 1 calc R . .
C315 C 0.4334(2) -0.0066(2) 0.39125(14) 0.0351(7) Uani 1 1 d . . .
H31K H 0.4648 -0.0236 0.3579 0.042 Uiso 1 1 calc R . .
H31L H 0.3663 -0.0170 0.3956 0.042 Uiso 1 1 calc R . .
C316 C 0.5022(2) -0.0700(2) 0.43682(14) 0.0354(7) Uani 1 1 d . . .
H31M H 0.4733 -0.0502 0.4699 0.043 Uiso 1 1 calc R . .
H31N H 0.5074 -0.1382 0.4409 0.043 Uiso 1 1 calc R . .
C317 C 0.6742(3) -0.1300(2) 0.46778(13) 0.0361(7) Uani 1 1 d . . .
H31O H 0.6741 -0.1963 0.4706 0.043 Uiso 1 1 calc R . .
H31P H 0.6542 -0.1138 0.5026 0.043 Uiso 1 1 calc R . .
C318 C 0.7804(2) -0.1262(2) 0.45324(13) 0.0343(7) Uani 1 1 d . . .
H31Q H 0.8305 -0.1754 0.4802 0.041 Uiso 1 1 calc R . .
H31R H 0.7996 -0.1436 0.4187 0.041 Uiso 1 1 calc R . .
N1R N 0.6710(3) 0.7961(3) 0.34610(13) 0.0525(8) Uani 1 1 d . . .
H1R3 H 0.6463 0.8448 0.3634 0.079 Uiso 0.67 1 calc PR . .
H1R4 H 0.7103 0.7408 0.3688 0.079 Uiso 0.67 1 calc PR . .
H1R5 H 0.6172 0.7857 0.3339 0.079 Uiso 0.67 1 calc PR . .
C1R C 0.7336(3) 0.8233(3) 0.30155(15) 0.0473(9) Uani 1 1 d . . .
H1R1 H 0.7914 0.8357 0.3148 0.057 Uiso 1 1 calc R . .
H1R2 H 0.6910 0.8841 0.2772 0.057 Uiso 1 1 calc R . .
C2R C 0.7759(3) 0.7448(3) 0.27177(17) 0.0564(10) Uani 1 1 d . . .
H2R1 H 0.8182 0.6843 0.2964 0.068 Uiso 1 1 calc R . .
H2R2 H 0.7177 0.7322 0.2591 0.068 Uiso 1 1 calc R . .
N2R N 0.8390(4) 0.7688(4) 0.22632(17) 0.0936(15) Uani 1 1 d . . .
H2R3 H 0.8625 0.7188 0.2099 0.140 Uiso 0.67 1 calc PR . .
H2R4 H 0.8937 0.7790 0.2378 0.140 Uiso 0.67 1 calc PR . .
H2R5 H 0.8003 0.8235 0.2030 0.140 Uiso 0.67 1 calc PR . .
C1S C 0.5177(8) 0.3486(7) 0.0146(6) 0.259(8) Uani 1 1 d DU . .
H1S1 H 0.5116 0.3469 -0.0224 0.389 Uiso 1 1 calc R . .
H1S2 H 0.4535 0.3938 0.0251 0.389 Uiso 1 1 calc R . .
H1S3 H 0.5306 0.2835 0.0376 0.389 Uiso 1 1 calc R . .
C2S C 0.6084(5) 0.3826(3) 0.0199(3) 0.236(11) Uani 1 1 d GU . .
C3S C 0.5960(4) 0.3790(3) 0.0719(3) 0.180(7) Uani 1 1 d GDU . .
H3S H 0.5391 0.3645 0.0898 0.216 Uiso 1 1 calc R . .
C4S C 0.6638(5) 0.3957(3) 0.0985(2) 0.130(3) Uani 1 1 d GU . .
H4S H 0.6550 0.3931 0.1354 0.156 Uiso 1 1 calc R . .
C5S C 0.7440(4) 0.4161(3) 0.0732(2) 0.0917(18) Uani 1 1 d GU . .
H5S H 0.7921 0.4280 0.0921 0.110 Uiso 1 1 calc R . .
C6S C 0.7563(4) 0.4198(3) 0.0212(2) 0.103(2) Uani 1 1 d GU . .
H6S H 0.8133 0.4343 0.0033 0.123 Uiso 1 1 calc R . .
C7S C 0.6886(6) 0.4031(4) -0.0054(2) 0.161(5) Uani 1 1 d GDU . .
H7S H 0.6974 0.4057 -0.0423 0.194 Uiso 1 1 calc R . .
C1T C 0.0396(6) 0.2511(9) 0.1045(4) 0.165(4) Uani 1 1 d U . .
H1T1 H -0.0057 0.3101 0.0808 0.248 Uiso 1 1 calc R . .
H1T2 H 0.0012 0.2323 0.1362 0.248 Uiso 1 1 calc R . .
H1T3 H 0.0640 0.1985 0.0860 0.248 Uiso 1 1 calc R . .
C2T C 0.1216(3) 0.2684(3) 0.11934(15) 0.274(10) Uani 1 1 d GU . .
C3T C 0.1292(5) 0.3598(3) 0.10040(16) 0.163(5) Uani 1 1 d GU . .
H3T H 0.0780 0.4090 0.0767 0.195 Uiso 1 1 calc R . .
C4T C 0.2114(6) 0.3792(4) 0.1161(2) 0.151(4) Uani 1 1 d GU . .
H4T H 0.2165 0.4417 0.1031 0.182 Uiso 1 1 calc R . .
C5T C 0.2861(5) 0.3073(5) 0.1507(2) 0.107(2) Uani 1 1 d GU . .
H5T H 0.3424 0.3206 0.1614 0.128 Uiso 1 1 calc R . .
C6T C 0.2785(4) 0.2159(4) 0.16963(17) 0.138(3) Uani 1 1 d GU . .
H6T H 0.3297 0.1667 0.1933 0.166 Uiso 1 1 calc R . .
C7T C 0.1963(3) 0.1965(3) 0.15396(16) 0.0666(13) Uani 1 1 d GU . .
H7T H 0.1912 0.1339 0.1669 0.080 Uiso 1 1 calc R . .

loop_
_atom_site_aniso_label
_atom_site_aniso_U_11
_atom_site_aniso_U_22
_atom_site_aniso_U_33
_atom_site_aniso_U_23
_atom_site_aniso_U_13
_atom_site_aniso_U_12
Ge1 0.02746(16) 0.02338(15) 0.02946(16) -0.01240(13) 0.00306(12) -0.00461(12)
Ge3 0.02375(15) 0.02546(15) 0.02267(15) -0.00555(12) 0.00739(11) -0.00812(12)
Ge4 0.02515(15) 0.02528(15) 0.02238(15) -0.00789(12) -0.00277(11) -0.00585(12)
Ge5 0.02790(16) 0.02270(15) 0.02937(16) -0.00585(12) 0.00437(12) -0.01164(13)
Ge2 0.02292(15) 0.02496(15) 0.02607(16) -0.00266(12) -0.00168(12) -0.00319(12)
Ge7 0.02529(15) 0.01865(14) 0.02469(15) -0.00411(11) 0.00152(11) -0.00625(12)
Ge8 0.01986(14) 0.02608(15) 0.02877(16) -0.00904(12) 0.00544(11) -0.00630(12)
Ge9 0.03073(16) 0.03163(17) 0.01740(14) -0.00393(12) 0.00323(12) -0.01176(13)
Ge6 0.02657(15) 0.03028(16) 0.02537(15) -0.00627(13) -0.00145(12) -0.01334(13)
Zn1 0.0413(2) 0.0331(2) 0.03178(19) -0.01805(16) 0.00697(16) -0.01171(17)
C1 0.0348(16) 0.0261(15) 0.0346(17) -0.0132(13) 0.0035(13) -0.0085(13)
C2 0.055(2) 0.053(2) 0.049(2) -0.0249(19) 0.0184(18) -0.0224(19)
C3 0.043(2) 0.057(2) 0.067(3) -0.036(2) 0.0034(18) -0.0178(19)
K1 0.0210(3) 0.0247(3) 0.0300(3) -0.0083(2) 0.0014(2) -0.0070(2)
K2 0.0398(4) 0.0394(4) 0.0328(4) -0.0098(3) 0.0080(3) -0.0172(3)
K3 0.0230(3) 0.0225(3) 0.0352(3) -0.0075(3) -0.0012(2) -0.0069(2)
N11 0.0314(13) 0.0292(13) 0.0303(13) -0.0121(11) 0.0050(10) -0.0091(11)
N12 0.0359(15) 0.0381(15) 0.0315(14) -0.0118(12) 0.0014(11) -0.0029(12)
N21 0.120(4) 0.103(4) 0.106(3) -0.077(3) 0.077(3) -0.085(3)
N22 0.0537(18) 0.0532(19) 0.0363(16) -0.0180(14) 0.0081(13) -0.0269(16)
N31 0.0335(15) 0.0265(14) 0.071(2) -0.0047(14) -0.0186(14) -0.0067(12)
N32 0.0249(12) 0.0280(13) 0.0289(13) -0.0114(10) 0.0032(10) -0.0067(10)
O11 0.0399(12) 0.0293(11) 0.0411(13) -0.0084(10) 0.0016(10) -0.0199(10)
O12 0.0313(12) 0.0487(14) 0.0422(13) -0.0110(11) 0.0090(10) -0.0219(11)
O13 0.0281(11) 0.0259(11) 0.0306(11) -0.0049(9) -0.0006(8) -0.0026(9)
O14 0.0394(12) 0.0262(11) 0.0382(12) -0.0130(9) 0.0059(10) -0.0085(10)
O15 0.0216(10) 0.0388(12) 0.0458(13) -0.0150(10) 0.0020(9) -0.0112(9)
O16 0.0314(12) 0.0414(13) 0.0416(13) -0.0154(11) -0.0106(10) 0.0008(10)
O21 0.0609(17) 0.0670(18) 0.0483(15) -0.0289(13) 0.0262(13) -0.0408(15)
O22 0.0373(13) 0.0498(15) 0.0378(13) -0.0164(11) 0.0057(10) -0.0153(11)
O23 0.075(2) 0.149(3) 0.0335(15) -0.0290(19) 0.0114(14) -0.075(2)
O24 0.0615(17) 0.0660(18) 0.0290(13) 0.0061(12) 0.0025(12) -0.0211(15)
O25 0.112(3) 0.0386(17) 0.074(2) -0.0119(15) 0.038(2) -0.0014(18)
O26 0.0445(15) 0.0659(18) 0.0400(15) -0.0025(13) -0.0074(12) 0.0024(13)
O31 0.0290(11) 0.0251(11) 0.0442(13) -0.0097(10) 0.0069(9) -0.0026(9)
O32 0.0328(11) 0.0215(10) 0.0330(11) -0.0102(9) 0.0038(9) -0.0082(9)
O33 0.0532(15) 0.0313(12) 0.0371(13) -0.0029(10) -0.0099(11) -0.0076(11)
O34 0.0303(11) 0.0366(12) 0.0276(11) -0.0119(9) 0.0052(9) -0.0060(9)
O35 0.0312(12) 0.0296(12) 0.0685(17) -0.0140(11) -0.0111(11) -0.0128(10)
O36 0.0286(11) 0.0271(11) 0.0347(12) -0.0040(9) 0.0019(9) -0.0122(9)
C101 0.048(2) 0.0420(19) 0.0345(18) -0.0213(15) 0.0034(15) -0.0156(16)
C102 0.051(2) 0.0328(18) 0.049(2) -0.0200(16) -0.0036(16) -0.0186(16)
C103 0.053(2) 0.042(2) 0.047(2) -0.0010(16) -0.0077(17) -0.0349(18)
C104 0.0355(18) 0.053(2) 0.050(2) 0.0008(17) -0.0014(15) -0.0303(17)
C105 0.0397(19) 0.048(2) 0.047(2) -0.0068(17) 0.0180(16) -0.0177(17)
C106 0.053(2) 0.047(2) 0.0351(19) -0.0086(16) 0.0155(16) -0.0121(18)
C107 0.0418(18) 0.0371(18) 0.0287(16) -0.0086(14) 0.0080(13) -0.0133(15)
C108 0.0411(18) 0.0368(18) 0.0273(16) -0.0040(14) -0.0030(13) -0.0094(15)
C109 0.0271(15) 0.0232(15) 0.0457(19) 0.0004(14) -0.0015(13) -0.0022(13)
C110 0.0335(17) 0.0240(15) 0.049(2) -0.0119(14) 0.0025(14) -0.0056(13)
C111 0.047(2) 0.0325(18) 0.044(2) -0.0218(15) 0.0037(16) 0.0005(15)
C112 0.0399(19) 0.044(2) 0.042(2) -0.0179(16) 0.0100(15) -0.0019(16)
C113 0.0321(17) 0.0342(18) 0.045(2) -0.0167(15) 0.0125(14) -0.0013(14)
C114 0.0227(15) 0.0427(19) 0.049(2) -0.0092(16) 0.0093(14) -0.0070(14)
C115 0.0227(15) 0.0348(18) 0.068(2) -0.0132(17) -0.0090(15) -0.0088(14)
C116 0.0276(16) 0.0405(19) 0.057(2) -0.0159(17) -0.0153(15) -0.0026(15)
C117 0.048(2) 0.054(2) 0.0358(19) -0.0159(17) -0.0126(16) -0.0023(18)
C118 0.051(2) 0.056(2) 0.0350(19) -0.0208(17) -0.0032(16) -0.0039(18)
C201 0.159(6) 0.164(6) 0.129(5) -0.112(5) 0.107(5) -0.142(6)
C202 0.133(5) 0.103(4) 0.096(4) -0.062(3) 0.077(4) -0.093(4)
C203 0.045(2) 0.073(3) 0.040(2) -0.0227(19) 0.0169(16) -0.029(2)
C204 0.0359(19) 0.066(3) 0.044(2) -0.0243(19) 0.0070(15) -0.0120(18)
C205 0.060(2) 0.056(2) 0.046(2) -0.0282(19) 0.0096(18) -0.021(2)
C206 0.067(3) 0.075(3) 0.050(2) -0.036(2) 0.013(2) -0.040(2)
C207 0.146(6) 0.195(8) 0.122(6) -0.127(6) 0.088(5) -0.138(7)
C208 0.098(4) 0.240(9) 0.072(4) -0.096(5) 0.042(3) -0.124(6)
C209 0.096(4) 0.220(8) 0.024(2) 0.009(3) -0.007(2) -0.098(5)
C210 0.072(3) 0.131(5) 0.0185(18) 0.013(2) -0.0051(18) -0.050(3)
C211 0.083(3) 0.043(2) 0.048(2) -0.0009(18) 0.017(2) -0.024(2)
C212 0.096(4) 0.045(2) 0.059(3) -0.018(2) 0.024(2) -0.031(2)
C213 0.199(8) 0.067(4) 0.160(7) -0.068(4) 0.107(6) -0.083(5)
C214 0.163(7) 0.055(3) 0.136(6) -0.050(4) 0.082(5) -0.046(4)
C215 0.086(4) 0.059(3) 0.075(4) 0.005(3) 0.030(3) 0.025(3)
C216 0.071(3) 0.090(4) 0.050(3) 0.000(3) -0.004(2) 0.038(3)
C217 0.039(2) 0.128(5) 0.036(2) -0.016(3) -0.0073(17) -0.028(3)
C218 0.054(2) 0.100(4) 0.052(2) -0.030(3) 0.009(2) -0.046(3)
C301 0.0308(17) 0.0240(16) 0.077(3) -0.0055(17) -0.0134(17) -0.0014(14)
C302 0.0300(17) 0.0279(17) 0.073(3) -0.0087(17) 0.0085(17) -0.0025(14)
C303 0.050(2) 0.0224(15) 0.0396(18) -0.0105(13) 0.0203(15) -0.0110(14)
C304 0.0493(19) 0.0261(15) 0.0303(16) -0.0114(13) 0.0090(14) -0.0168(14)
C305 0.0344(17) 0.0422(18) 0.0305(16) -0.0160(14) -0.0001(13) -0.0129(15)
C306 0.0330(16) 0.0324(17) 0.0271(16) -0.0082(13) -0.0021(12) -0.0048(13)
C307 0.059(3) 0.037(2) 0.080(3) -0.005(2) -0.044(2) -0.0018(19)
C308 0.078(3) 0.036(2) 0.039(2) 0.0033(16) -0.016(2) -0.005(2)
C309 0.064(2) 0.044(2) 0.0303(18) -0.0075(15) 0.0076(16) -0.0184(19)
C310 0.050(2) 0.047(2) 0.0292(17) -0.0118(15) 0.0079(15) -0.0148(17)
C311 0.0274(16) 0.0415(19) 0.0382(18) -0.0181(15) 0.0081(13) -0.0044(14)
C312 0.0209(14) 0.0401(18) 0.0379(18) -0.0121(14) 0.0023(12) -0.0046(13)
C313 0.0307(19) 0.037(2) 0.130(4) -0.007(2) -0.027(2) -0.0097(17)
C314 0.050(2) 0.039(2) 0.118(4) 0.000(2) -0.047(3) -0.0182(19)
C315 0.0326(16) 0.0304(16) 0.050(2) -0.0147(15) 0.0004(14) -0.0163(14)
C316 0.0355(17) 0.0335(17) 0.0432(19) -0.0120(14) 0.0079(14) -0.0185(14)
C317 0.0434(19) 0.0242(15) 0.0384(18) -0.0034(13) -0.0027(14) -0.0112(14)
C318 0.0357(17) 0.0237(15) 0.0389(18) -0.0095(13) -0.0043(14) -0.0022(13)
N1R 0.0518(19) 0.057(2) 0.0443(18) -0.0146(16) -0.0001(15) -0.0112(16)
C1R 0.062(2) 0.041(2) 0.042(2) -0.0130(16) -0.0033(17) -0.0187(18)
C2R 0.062(3) 0.055(2) 0.051(2) -0.023(2) 0.001(2) -0.012(2)
N2R 0.086(3) 0.132(4) 0.061(3) -0.044(3) 0.023(2) -0.026(3)
C1S 0.180(10) 0.119(8) 0.46(2) -0.034(10) -0.183(13) -0.015(7)
C2S 0.199(13) 0.084(6) 0.41(2) -0.110(12) -0.227(16) 0.047(8)
C3S 0.062(5) 0.047(4) 0.41(2) -0.026(7) -0.001(7) -0.011(3)
C4S 0.138(7) 0.055(4) 0.144(7) -0.002(4) 0.063(6) 0.003(4)
C5S 0.123(5) 0.059(3) 0.093(5) -0.022(3) -0.019(4) -0.025(3)
C6S 0.114(5) 0.061(3) 0.106(5) -0.003(4) 0.015(4) -0.013(3)
C7S 0.242(14) 0.087(6) 0.097(6) -0.040(4) -0.061(8) 0.038(7)
C1T 0.099(6) 0.305(13) 0.137(7) -0.132(8) 0.035(5) -0.078(7)
C2T 0.062(4) 0.56(3) 0.124(7) -0.221(12) -0.034(4) 0.078(8)
C3T 0.327(13) 0.024(2) 0.076(4) -0.017(3) 0.110(6) -0.007(4)
C4T 0.238(12) 0.142(9) 0.101(6) -0.032(6) 0.024(7) -0.100(9)
C5T 0.149(7) 0.115(6) 0.080(4) -0.023(4) -0.006(4) -0.073(5)
C6T 0.151(8) 0.134(7) 0.131(7) -0.070(6) 0.063(6) -0.038(6)
C7T 0.090(4) 0.057(3) 0.065(3) -0.029(2) 0.023(3) -0.034(3)

loop_
_atom_type_symbol
_atom_type_description
_atom_type_scat_dispersion_real
_atom_type_scat_dispersion_imag
_atom_type_scat_source
C C 0.0033 0.0016 'International Tables Vol C Tables 4.2.6.8 and 6.1.1.4'
H H 0.0000 0.0000 'International Tables Vol C Tables 4.2.6.8 and 6.1.1.4'
N N 0.0061 0.0033 'International Tables Vol C Tables 4.2.6.8 and 6.1.1.4'
O O 0.0106 0.0060 'International Tables Vol C Tables 4.2.6.8 and 6.1.1.4'
K K 0.2009 0.2494 'International Tables Vol C Tables 4.2.6.8 and 6.1.1.4'
Zn Zn 0.2839 1.4301 'International Tables Vol C Tables 4.2.6.8 and 6.1.1.4'
Ge Ge 0.1547 1.8001 'International Tables Vol C Tables 4.2.6.8 and 6.1.1.4'

loop_
_geom_angle_atom_site_label_1
_geom_angle_atom_site_label_2
_geom_angle_atom_site_label_3
_geom_angle
_geom_angle_site_symmetry_1
_geom_angle_site_symmetry_3
_geom_angle_publ_flag
Ge2 Ge1 Ge3 67.836(12) . . ?
Ge2 Ge1 Ge5 67.202(12) . . ?
Ge3 Ge1 Ge5 102.742(14) . . ?
Ge2 Ge1 Ge4 102.604(14) . . ?
Ge3 Ge1 Ge4 66.662(12) . . ?
Ge5 Ge1 Ge4 66.417(12) . . ?
Ge7 Ge3 Ge6 66.099(12) . . ?
Ge7 Ge3 Ge1 108.795(14) . . ?
Ge6 Ge3 Ge1 107.904(14) . . ?
Ge7 Ge3 Ge4 56.303(11) . . ?
Ge6 Ge3 Ge4 102.264(13) . . ?
Ge1 Ge3 Ge4 56.997(11) . . ?
Ge7 Ge3 Ge2 102.380(13) . . ?
Ge6 Ge3 Ge2 56.052(11) . . ?
Ge1 Ge3 Ge2 56.071(11) . . ?
Ge4 Ge3 Ge2 89.819(12) . . ?
Ge8 Ge4 Ge7 65.959(12) . . ?
Ge8 Ge4 Ge1 108.423(14) . . ?
Ge7 Ge4 Ge1 108.215(14) . . ?
Ge8 Ge4 Ge5 56.625(11) . . ?
Ge7 Ge4 Ge5 102.956(13) . . ?
Ge1 Ge4 Ge5 56.542(11) . . ?
Ge8 Ge4 Ge3 102.500(13) . . ?
Ge7 Ge4 Ge3 56.329(11) . . ?
Ge1 Ge4 Ge3 56.341(11) . . ?
Ge5 Ge4 Ge3 90.415(12) . . ?
Ge8 Ge5 Ge9 64.904(12) . . ?
Ge8 Ge5 Ge1 108.591(14) . . ?
Ge9 Ge5 Ge1 107.716(14) . . ?
Ge8 Ge5 Ge4 56.310(11) . . ?
Ge9 Ge5 Ge4 101.535(13) . . ?
Ge1 Ge5 Ge4 57.040(11) . . ?
Ge8 Ge5 Ge2 102.200(13) . . ?
Ge9 Ge5 Ge2 56.175(11) . . ?
Ge1 Ge5 Ge2 56.308(11) . . ?
Ge4 Ge5 Ge2 90.378(12) . . ?
Ge9 Ge2 Ge6 65.459(12) . . ?
Ge9 Ge2 Ge1 108.055(14) . . ?
Ge6 Ge2 Ge1 107.793(14) . . ?
Ge9 Ge2 Ge5 56.363(11) . . ?
Ge6 Ge2 Ge5 102.225(13) . . ?
Ge1 Ge2 Ge5 56.490(11) . . ?
Ge9 Ge2 Ge3 101.231(13) . . ?
Ge6 Ge2 Ge3 55.909(11) . . ?
Ge1 Ge2 Ge3 56.094(11) . . ?
Ge5 Ge2 Ge3 89.387(12) . . ?
Ge4 Ge7 Ge3 67.367(12) . . ?
Ge4 Ge7 Zn1 112.040(15) . . ?
Ge3 Ge7 Zn1 111.679(15) . . ?
Ge4 Ge7 Ge8 57.018(11) . . ?
Ge3 Ge7 Ge8 103.950(13) . . ?
Zn1 Ge7 Ge8 58.346(12) . . ?
Ge4 Ge7 Ge6 103.629(13) . . ?
Ge3 Ge7 Ge6 57.027(11) . . ?
Zn1 Ge7 Ge6 57.679(12) . . ?
Ge8 Ge7 Ge6 89.757(12) . . ?
Ge4 Ge8 Ge5 67.065(12) . . ?
Ge4 Ge8 Zn1 111.026(15) . . ?
Ge5 Ge8 Zn1 112.188(15) . . ?
Ge4 Ge8 Ge9 103.889(13) . . ?
Ge5 Ge8 Ge9 57.573(12) . . ?
Zn1 Ge8 Ge9 58.158(13) . . ?
Ge4 Ge8 Ge7 57.023(11) . . ?
Ge5 Ge8 Ge7 104.007(13) . . ?
Zn1 Ge8 Ge7 57.262(12) . . ?
Ge9 Ge8 Ge7 90.015(12) . . ?
Ge2 Ge9 Ge5 67.462(12) . . ?
Ge2 Ge9 Zn1 111.958(15) . . ?
Ge5 Ge9 Zn1 112.452(15) . . ?
Ge2 Ge9 Ge8 104.927(13) . . ?
Ge5 Ge9 Ge8 57.523(11) . . ?
Zn1 Ge9 Ge8 58.490(12) . . ?
Ge2 Ge9 Ge6 57.350(11) . . ?
Ge5 Ge9 Ge6 104.293(13) . . ?
Zn1 Ge9 Ge6 57.704(12) . . ?
Ge8 Ge9 Ge6 90.759(12) . . ?
Ge3 Ge6 Ge2 68.040(12) . . ?
Ge3 Ge6 Zn1 111.260(15) . . ?
Ge2 Ge6 Zn1 112.249(15) . . ?
Ge3 Ge6 Ge9 103.875(14) . . ?
Ge2 Ge6 Ge9 57.192(11) . . ?
Zn1 Ge6 Ge9 58.170(12) . . ?
Ge3 Ge6 Ge7 56.875(11) . . ?
Ge2 Ge6 Ge7 104.296(14) . . ?
Zn1 Ge6 Ge7 57.388(12) . . ?
Ge9 Ge6 Ge7 89.469(12) . . ?
C1 Zn1 Ge7 133.11(9) . . ?
C1 Zn1 Ge6 134.52(9) . . ?
Ge7 Zn1 Ge6 64.933(13) . . ?
C1 Zn1 Ge9 129.29(9) . . ?
Ge7 Zn1 Ge9 97.369(15) . . ?
Ge6 Zn1 Ge9 64.126(13) . . ?
C1 Zn1 Ge8 127.85(9) . . ?
Ge7 Zn1 Ge8 64.392(12) . . ?
Ge6 Zn1 Ge8 97.508(15) . . ?
Ge9 Zn1 Ge8 63.352(13) . . ?
C3 C1 C2 110.6(3) . . ?
C3 C1 Zn1 114.5(2) . . ?
C2 C1 Zn1 110.9(2) . . ?
C3 C1 H1 106.8 . . ?
C2 C1 H1 106.8 . . ?
Zn1 C1 H1 106.8 . . ?
C1 C2 H2A 109.5 . . ?
C1 C2 H2B 109.5 . . ?
H2A C2 H2B 109.5 . . ?
C1 C2 H2C 109.5 . . ?
H2A C2 H2C 109.5 . . ?
H2B C2 H2C 109.5 . . ?
C1 C3 H3A 109.5 . . ?
C1 C3 H3B 109.5 . . ?
H3A C3 H3B 109.5 . . ?
C1 C3 H3C 109.5 . . ?
H3A C3 H3C 109.5 . . ?
H3B C3 H3C 109.5 . . ?
O15 K1 O12 134.54(7) . . ?
O15 K1 O14 128.71(7) . . ?
O12 K1 O14 91.98(7) . . ?
O15 K1 O13 89.49(7) . . ?
O12 K1 O13 132.20(7) . . ?
O14 K1 O13 62.14(6) . . ?
O15 K1 O11 107.18(7) . . ?
O12 K1 O11 60.41(7) . . ?
O14 K1 O11 115.95(7) . . ?
O13 K1 O11 93.87(6) . . ?
O15 K1 O16 60.80(7) . . ?
O12 K1 O16 107.03(7) . . ?
O14 K1 O16 89.67(7) . . ?
O13 K1 O16 111.83(7) . . ?
O11 K1 O16 150.51(7) . . ?
O15 K1 N11 60.76(7) . . ?
O12 K1 N11 119.05(7) . . ?
O14 K1 N11 121.37(7) . . ?
O13 K1 N11 60.28(7) . . ?
O11 K1 N11 59.26(7) . . ?
O16 K1 N11 120.96(7) . . ?
O15 K1 N12 119.01(7) . . ?
O12 K1 N12 59.68(8) . . ?
O14 K1 N12 60.28(7) . . ?
O13 K1 N12 121.47(7) . . ?
O11 K1 N12 119.67(7) . . ?
O16 K1 N12 59.11(7) . . ?
N11 K1 N12 178.21(8) . . ?
O21 K2 O23 92.68(8) . . ?
O21 K2 O26 143.76(9) . . ?
O23 K2 O26 119.23(9) . . ?
O21 K2 O24 115.68(9) . . ?
O23 K2 O24 60.62(10) . . ?
O26 K2 O24 96.02(8) . . ?
O21 K2 O25 104.00(10) . . ?
O23 K2 O25 95.68(12) . . ?
O26 K2 O25 59.19(11) . . ?
O24 K2 O25 133.47(9) . . ?
O21 K2 O22 60.27(7) . . ?
O23 K2 O22 131.01(10) . . ?
O26 K2 O22 103.04(8) . . ?
O24 K2 O22 93.27(8) . . ?
O25 K2 O22 128.49(9) . . ?
O21 K2 N21 61.08(9) . . ?
O23 K2 N21 59.98(13) . . ?
O26 K2 N21 118.51(13) . . ?
O24 K2 N21 120.14(13) . . ?
O25 K2 N21 59.90(15) . . ?
O22 K2 N21 120.56(9) . . ?
O21 K2 N22 119.61(8) . . ?
O23 K2 N22 119.79(10) . . ?
O26 K2 N22 60.96(9) . . ?
O24 K2 N22 59.72(9) . . ?
O25 K2 N22 119.63(11) . . ?
O22 K2 N22 60.11(7) . . ?
N21 K2 N22 179.31(10) . . ?
O32 K3 O34 94.03(6) . . ?
O32 K3 O36 97.71(6) . . ?
O34 K3 O36 100.21(6) . . ?
O32 K3 O35 119.27(7) . . ?
O34 K3 O35 142.29(7) . . ?
O36 K3 O35 60.71(6) . . ?
O32 K3 O33 133.68(7) . . ?
O34 K3 O33 60.50(7) . . ?
O36 K3 O33 123.05(7) . . ?
O35 K3 O33 100.84(8) . . ?
O32 K3 O31 61.29(6) . . ?
O34 K3 O31 115.29(7) . . ?
O36 K3 O31 138.85(7) . . ?
O35 K3 O31 97.16(7) . . ?
O33 K3 O31 93.48(7) . . ?
O32 K3 N31 118.88(8) . . ?
O34 K3 N31 120.24(8) . . ?
O36 K3 N31 120.40(7) . . ?
O35 K3 N31 60.57(7) . . ?
O33 K3 N31 60.84(9) . . ?
O31 K3 N31 58.58(8) . . ?
O32 K3 N32 60.80(6) . . ?
O34 K3 N32 60.36(6) . . ?
O36 K3 N32 59.32(6) . . ?
O35 K3 N32 119.06(7) . . ?
O33 K3 N32 119.77(7) . . ?
O31 K3 N32 121.20(7) . . ?
N31 K3 N32 179.39(9) . . ?
C101 N11 C107 110.2(3) . . ?
C101 N11 C113 109.5(3) . . ?
C107 N11 C113 111.5(3) . . ?
C101 N11 K1 111.35(18) . . ?
C107 N11 K1 109.59(17) . . ?
C113 N11 K1 104.55(18) . . ?
C118 N12 C106 109.6(3) . . ?
C118 N12 C112 110.4(3) . . ?
C106 N12 C112 111.8(3) . . ?
C118 N12 K1 111.5(2) . . ?
C106 N12 K1 105.97(19) . . ?
C112 N12 K1 107.51(19) . . ?
C207 N21 C201 108.9(5) . . ?
C207 N21 C213 110.2(5) . . ?
C201 N21 C213 110.8(5) . . ?
C207 N21 K2 110.3(3) . . ?
C201 N21 K2 108.7(3) . . ?
C213 N21 K2 108.0(4) . . ?
C206 N22 C212 110.2(3) . . ?
C206 N22 C218 109.5(3) . . ?
C212 N22 C218 109.3(3) . . ?
C206 N22 K2 109.1(2) . . ?
C212 N22 K2 110.5(2) . . ?
C218 N22 K2 108.1(2) . . ?
C307 N31 C301 110.1(3) . . ?
C307 N31 C313 111.1(3) . . ?
C301 N31 C313 108.7(3) . . ?
C307 N31 K3 107.0(2) . . ?
C301 N31 K3 111.8(2) . . ?
C313 N31 K3 108.2(2) . . ?
C318 N32 C306 111.1(2) . . ?
C318 N32 C312 109.5(2) . . ?
C306 N32 C312 110.3(2) . . ?
C318 N32 K3 109.81(17) . . ?
C306 N32 K3 106.95(17) . . ?
C312 N32 K3 109.19(17) . . ?
C102 O11 C103 111.6(3) . . ?
C102 O11 K1 113.64(18) . . ?
C103 O11 K1 113.37(19) . . ?
C105 O12 C104 111.8(3) . . ?
C105 O12 K1 124.6(2) . . ?
C104 O12 K1 113.97(18) . . ?
C109 O13 C108 111.0(2) . . ?
C109 O13 K1 110.97(17) . . ?
C108 O13 K1 116.62(18) . . ?
C110 O14 C111 111.8(2) . . ?
C110 O14 K1 111.66(17) . . ?
C111 O14 K1 118.35(18) . . ?
C114 O15 C115 111.4(2) . . ?
C114 O15 K1 123.54(18) . . ?
C115 O15 K1 115.13(18) . . ?
C117 O16 C116 111.1(3) . . ?
C117 O16 K1 112.8(2) . . ?
C116 O16 K1 111.88(18) . . ?
C203 O21 C202 110.1(3) . . ?
C203 O21 K2 117.0(2) . . ?
C202 O21 K2 114.7(3) . . ?
C205 O22 C204 111.6(3) . . ?
C205 O22 K2 118.3(2) . . ?
C204 O22 K2 111.80(19) . . ?
C209 O23 C208 112.4(5) . . ?
C209 O23 K2 114.2(3) . . ?
C208 O23 K2 118.5(3) . . ?
C211 O24 C210 111.4(3) . . ?
C211 O24 K2 116.6(2) . . ?
C210 O24 K2 113.6(3) . . ?
C214 O25 C215 113.2(4) . . ?
C214 O25 K2 118.4(4) . . ?
C215 O25 K2 114.3(3) . . ?
C216 O26 C217 109.7(4) . . ?
C216 O26 K2 115.0(3) . . ?
C217 O26 K2 112.8(2) . . ?
C302 O31 C303 111.7(3) . . ?
C302 O31 K3 119.3(2) . . ?
C303 O31 K3 112.48(17) . . ?
C305 O32 C304 109.7(2) . . ?
C305 O32 K3 118.84(16) . . ?
C304 O32 K3 113.14(17) . . ?
C309 O33 C308 111.8(3) . . ?
C309 O33 K3 111.25(19) . . ?
C308 O33 K3 117.1(2) . . ?
C310 O34 C311 110.2(2) . . ?
C310 O34 K3 115.63(19) . . ?
C311 O34 K3 117.00(17) . . ?
C314 O35 C315 109.2(3) . . ?
C314 O35 K3 117.5(2) . . ?
C315 O35 K3 112.43(17) . . ?
C317 O36 C316 111.4(2) . . ?
C317 O36 K3 120.85(17) . . ?
C316 O36 K3 115.21(17) . . ?
N11 C101 C102 113.1(3) . . ?
N11 C101 H10A 109.0 . . ?
C102 C101 H10A 109.0 . . ?
N11 C101 H10B 109.0 . . ?
C102 C101 H10B 109.0 . . ?
H10A C101 H10B 107.8 . . ?
O11 C102 C101 108.2(3) . . ?
O11 C102 H10C 110.1 . . ?
C101 C102 H10C 110.1 . . ?
O11 C102 H10D 110.1 . . ?
C101 C102 H10D 110.1 . . ?
H10C C102 H10D 108.4 . . ?
O11 C103 C104 109.1(3) . . ?
O11 C103 H10E 109.9 . . ?
C104 C103 H10E 109.9 . . ?
O11 C103 H10F 109.9 . . ?
C104 C103 H10F 109.9 . . ?
H10E C103 H10F 108.3 . . ?
O12 C104 C103 108.8(3) . . ?
O12 C104 H10G 109.9 . . ?
C103 C104 H10G 109.9 . . ?
O12 C104 H10H 109.9 . . ?
C103 C104 H10H 109.9 . . ?
H10G C104 H10H 108.3 . . ?
O12 C105 C106 109.5(3) . . ?
O12 C105 H10I 109.8 . . ?
C106 C105 H10I 109.8 . . ?
O12 C105 H10J 109.8 . . ?
C106 C105 H10J 109.8 . . ?
H10I C105 H10J 108.2 . . ?
N12 C106 C105 114.9(3) . . ?
N12 C106 H10K 108.5 . . ?
C105 C106 H10K 108.5 . . ?
N12 C106 H10L 108.5 . . ?
C105 C106 H10L 108.5 . . ?
H10K C106 H10L 107.5 . . ?
N11 C107 C108 112.4(3) . . ?
N11 C107 H10M 109.1 . . ?
C108 C107 H10M 109.1 . . ?
N11 C107 H10N 109.1 . . ?
C108 C107 H10N 109.1 . . ?
H10M C107 H10N 107.8 . . ?
O13 C108 C107 109.1(3) . . ?
O13 C108 H10O 109.9 . . ?
C107 C108 H10O 109.9 . . ?
O13 C108 H10P 109.9 . . ?
C107 C108 H10P 109.9 . . ?
H10O C108 H10P 108.3 . . ?
O13 C109 C110 109.8(3) . . ?
O13 C109 H10Q 109.7 . . ?
C110 C109 H10Q 109.7 . . ?
O13 C109 H10R 109.7 . . ?
C110 C109 H10R 109.7 . . ?
H10Q C109 H10R 108.2 . . ?
O14 C110 C109 109.3(3) . . ?
O14 C110 H11A 109.8 . . ?
C109 C110 H11A 109.8 . . ?
O14 C110 H11B 109.8 . . ?
C109 C110 H11B 109.8 . . ?
H11A C110 H11B 108.3 . . ?
O14 C111 C112 108.8(3) . . ?
O14 C111 H11C 109.9 . . ?
C112 C111 H11C 109.9 . . ?
O14 C111 H11D 109.9 . . ?
C112 C111 H11D 109.9 . . ?
H11C C111 H11D 108.3 . . ?
N12 C112 C111 112.9(3) . . ?
N12 C112 H11E 109.0 . . ?
C111 C112 H11E 109.0 . . ?
N12 C112 H11F 109.0 . . ?
C111 C112 H11F 109.0 . . ?
H11E C112 H11F 107.8 . . ?
N11 C113 C114 114.9(3) . . ?
N11 C113 H11G 108.5 . . ?
C114 C113 H11G 108.5 . . ?
N11 C113 H11H 108.5 . . ?
C114 C113 H11H 108.5 . . ?
H11G C113 H11H 107.5 . . ?
O15 C114 C113 109.5(3) . . ?
O15 C114 H11I 109.8 . . ?
C113 C114 H11I 109.8 . . ?
O15 C114 H11J 109.8 . . ?
C113 C114 H11J 109.8 . . ?
H11I C114 H11J 108.2 . . ?
O15 C115 C116 108.6(3) . . ?
O15 C115 H11K 110.0 . . ?
C116 C115 H11K 110.0 . . ?
O15 C115 H11L 110.0 . . ?
C116 C115 H11L 110.0 . . ?
H11K C115 H11L 108.3 . . ?
O16 C116 C115 110.0(3) . . ?
O16 C116 H11M 109.7 . . ?
C115 C116 H11M 109.7 . . ?
O16 C116 H11N 109.7 . . ?
C115 C116 H11N 109.7 . . ?
H11M C116 H11N 108.2 . . ?
O16 C117 C118 108.8(3) . . ?
O16 C117 H11O 109.9 . . ?
C118 C117 H11O 109.9 . . ?
O16 C117 H11P 109.9 . . ?
C118 C117 H11P 109.9 . . ?
H11O C117 H11P 108.3 . . ?
N12 C118 C117 113.1(3) . . ?
N12 C118 H11Q 109.0 . . ?
C117 C118 H11Q 109.0 . . ?
N12 C118 H11R 109.0 . . ?
C117 C118 H11R 109.0 . . ?
H11Q C118 H11R 107.8 . . ?
N21 C201 C202 113.7(5) . . ?
N21 C201 H20A 108.8 . . ?
C202 C201 H20A 108.8 . . ?
N21 C201 H20B 108.8 . . ?
C202 C201 H20B 108.8 . . ?
H20A C201 H20B 107.7 . . ?
O21 C202 C201 108.8(4) . . ?
O21 C202 H20C 109.9 . . ?
C201 C202 H20C 109.9 . . ?
O21 C202 H20D 109.9 . . ?
C201 C202 H20D 109.9 . . ?
H20C C202 H20D 108.3 . . ?
O21 C203 C204 110.2(3) . . ?
O21 C203 H20E 109.6 . . ?
C204 C203 H20E 109.6 . . ?
O21 C203 H20F 109.6 . . ?
C204 C203 H20F 109.6 . . ?
H20E C203 H20F 108.1 . . ?
O22 C204 C203 110.3(3) . . ?
O22 C204 H20G 109.6 . . ?
C203 C204 H20G 109.6 . . ?
O22 C204 H20H 109.6 . . ?
C203 C204 H20H 109.6 . . ?
H20G C204 H20H 108.1 . . ?
O22 C205 C206 109.0(3) . . ?
O22 C205 H20I 109.9 . . ?
C206 C205 H20I 109.9 . . ?
O22 C205 H20J 109.9 . . ?
C206 C205 H20J 109.9 . . ?
H20I C205 H20J 108.3 . . ?
N22 C206 C205 113.8(3) . . ?
N22 C206 H20K 108.8 . . ?
C205 C206 H20K 108.8 . . ?
N22 C206 H20L 108.8 . . ?
C205 C206 H20L 108.8 . . ?
H20K C206 H20L 107.7 . . ?
N21 C207 C208 113.6(5) . . ?
N21 C207 H20M 108.9 . . ?
C208 C207 H20M 108.9 . . ?
N21 C207 H20N 108.9 . . ?
C208 C207 H20N 108.9 . . ?
H20M C207 H20N 107.7 . . ?
O23 C208 C207 109.7(5) . . ?
O23 C208 H20O 109.7 . . ?
C207 C208 H20O 109.7 . . ?
O23 C208 H20P 109.7 . . ?
C207 C208 H20P 109.7 . . ?
H20O C208 H20P 108.2 . . ?
O23 C209 C210 111.0(4) . . ?
O23 C209 H20Q 109.4 . . ?
C210 C209 H20Q 109.4 . . ?
O23 C209 H20R 109.4 . . ?
C210 C209 H20R 109.4 . . ?
H20Q C209 H20R 108.0 . . ?
O24 C210 C209 110.3(3) . . ?
O24 C210 H21A 109.6 . . ?
C209 C210 H21A 109.6 . . ?
O24 C210 H21B 109.6 . . ?
C209 C210 H21B 109.6 . . ?
H21A C210 H21B 108.1 . . ?
O24 C211 C212 109.2(3) . . ?
O24 C211 H21C 109.8 . . ?
C212 C211 H21C 109.8 . . ?
O24 C211 H21D 109.8 . . ?
C212 C211 H21D 109.8 . . ?
H21C C211 H21D 108.3 . . ?
N22 C212 C211 113.4(3) . . ?
N22 C212 H21E 108.9 . . ?
C211 C212 H21E 108.9 . . ?
N22 C212 H21F 108.9 . . ?
C211 C212 H21F 108.9 . . ?
H21E C212 H21F 107.7 . . ?
C214 C213 N21 113.9(5) . . ?
C214 C213 H21G 108.8 . . ?
N21 C213 H21G 108.8 . . ?
C214 C213 H21H 108.8 . . ?
N21 C213 H21H 108.8 . . ?
H21G C213 H21H 107.7 . . ?
O25 C214 C213 108.8(5) . . ?
O25 C214 H21I 109.9 . . ?
C213 C214 H21I 109.9 . . ?
O25 C214 H21J 109.9 . . ?
C213 C214 H21J 109.9 . . ?
H21I C214 H21J 108.3 . . ?
O25 C215 C216 108.3(4) . . ?
O25 C215 H21K 110.0 . . ?
C216 C215 H21K 110.0 . . ?
O25 C215 H21L 110.0 . . ?
C216 C215 H21L 110.0 . . ?
H21K C215 H21L 108.4 . . ?
O26 C216 C215 108.7(4) . . ?
O26 C216 H21M 110.0 . . ?
C215 C216 H21M 110.0 . . ?
O26 C216 H21N 110.0 . . ?
C215 C216 H21N 110.0 . . ?
H21M C216 H21N 108.3 . . ?
O26 C217 C218 109.6(3) . . ?
O26 C217 H21O 109.8 . . ?
C218 C217 H21O 109.8 . . ?
O26 C217 H21P 109.8 . . ?
C218 C217 H21P 109.8 . . ?
H21O C217 H21P 108.2 . . ?
C217 C218 N22 114.0(3) . . ?
C217 C218 H21Q 108.8 . . ?
N22 C218 H21Q 108.8 . . ?
C217 C218 H21R 108.8 . . ?
N22 C218 H21R 108.8 . . ?
H21Q C218 H21R 107.6 . . ?
N31 C301 C302 113.2(3) . . ?
N31 C301 H30A 108.9 . . ?
C302 C301 H30A 108.9 . . ?
N31 C301 H30B 108.9 . . ?
C302 C301 H30B 108.9 . . ?
H30A C301 H30B 107.8 . . ?
O31 C302 C301 108.8(3) . . ?
O31 C302 H30C 109.9 . . ?
C301 C302 H30C 109.9 . . ?
O31 C302 H30D 109.9 . . ?
C301 C302 H30D 109.9 . . ?
H30C C302 H30D 108.3 . . ?
O31 C303 C304 110.0(2) . . ?
O31 C303 H30E 109.7 . . ?
C304 C303 H30E 109.7 . . ?
O31 C303 H30F 109.7 . . ?
C304 C303 H30F 109.7 . . ?
H30E C303 H30F 108.2 . . ?
O32 C304 C303 109.3(3) . . ?
O32 C304 H30G 109.8 . . ?
C303 C304 H30G 109.8 . . ?
O32 C304 H30H 109.8 . . ?
C303 C304 H30H 109.8 . . ?
H30G C304 H30H 108.3 . . ?
O32 C305 C306 109.6(2) . . ?
O32 C305 H30I 109.8 . . ?
C306 C305 H30I 109.8 . . ?
O32 C305 H30J 109.8 . . ?
C306 C305 H30J 109.8 . . ?
H30I C305 H30J 108.2 . . ?
N32 C306 C305 113.6(3) . . ?
N32 C306 H30K 108.8 . . ?
C305 C306 H30K 108.8 . . ?
N32 C306 H30L 108.8 . . ?
C305 C306 H30L 108.8 . . ?
H30K C306 H30L 107.7 . . ?
N31 C307 C308 114.3(3) . . ?
N31 C307 H30M 108.7 . . ?
C308 C307 H30M 108.7 . . ?
N31 C307 H30N 108.7 . . ?
C308 C307 H30N 108.7 . . ?
H30M C307 H30N 107.6 . . ?
O33 C308 C307 109.4(3) . . ?
O33 C308 H30O 109.8 . . ?
C307 C308 H30O 109.8 . . ?
O33 C308 H30P 109.8 . . ?
C307 C308 H30P 109.8 . . ?
H30O C308 H30P 108.3 . . ?
O33 C309 C310 109.6(3) . . ?
O33 C309 H30Q 109.8 . . ?
C310 C309 H30Q 109.8 . . ?
O33 C309 H30R 109.8 . . ?
C310 C309 H30R 109.8 . . ?
H30Q C309 H30R 108.2 . . ?
O34 C310 C309 108.9(3) . . ?
O34 C310 H31A 109.9 . . ?
C309 C310 H31A 109.9 . . ?
O34 C310 H31B 109.9 . . ?
C309 C310 H31B 109.9 . . ?
H31A C310 H31B 108.3 . . ?
O34 C311 C312 109.2(2) . . ?
O34 C311 H31C 109.8 . . ?
C312 C311 H31C 109.8 . . ?
O34 C311 H31D 109.8 . . ?
C312 C311 H31D 109.8 . . ?
H31C C311 H31D 108.3 . . ?
N32 C312 C311 113.5(3) . . ?
N32 C312 H31E 108.9 . . ?
C311 C312 H31E 108.9 . . ?
N32 C312 H31F 108.9 . . ?
C311 C312 H31F 108.9 . . ?
H31E C312 H31F 107.7 . . ?
N31 C313 C314 114.0(4) . . ?
N31 C313 H31G 108.7 . . ?
C314 C313 H31G 108.7 . . ?
N31 C313 H31H 108.7 . . ?
C314 C313 H31H 108.7 . . ?
H31G C313 H31H 107.6 . . ?
O35 C314 C313 109.0(3) . . ?
O35 C314 H31I 109.9 . . ?
C313 C314 H31I 109.9 . . ?
O35 C314 H31J 109.9 . . ?
C313 C314 H31J 109.9 . . ?
H31I C314 H31J 108.3 . . ?
O35 C315 C316 110.1(3) . . ?
O35 C315 H31K 109.6 . . ?
C316 C315 H31K 109.6 . . ?
O35 C315 H31L 109.6 . . ?
C316 C315 H31L 109.6 . . ?
H31K C315 H31L 108.1 . . ?
O36 C316 C315 109.6(3) . . ?
O36 C316 H31M 109.8 . . ?
C315 C316 H31M 109.8 . . ?
O36 C316 H31N 109.8 . . ?
C315 C316 H31N 109.8 . . ?
H31M C316 H31N 108.2 . . ?
O36 C317 C318 109.0(3) . . ?
O36 C317 H31O 109.9 . . ?
C318 C317 H31O 109.9 . . ?
O36 C317 H31P 109.9 . . ?
C318 C317 H31P 109.9 . . ?
H31O C317 H31P 108.3 . . ?
N32 C318 C317 113.8(3) . . ?
N32 C318 H31Q 108.8 . . ?
C317 C318 H31Q 108.8 . . ?
N32 C318 H31R 108.8 . . ?
C317 C318 H31R 108.8 . . ?
H31Q C318 H31R 107.7 . . ?
C1R N1R H1R3 109.5 . . ?
C1R N1R H1R4 109.5 . . ?
H1R3 N1R H1R4 109.5 . . ?
C1R N1R H1R5 109.5 . . ?
H1R3 N1R H1R5 109.5 . . ?
H1R4 N1R H1R5 109.5 . . ?
N1R C1R C2R 111.2(3) . . ?
N1R C1R H1R1 109.4 . . ?
C2R C1R H1R1 109.4 . . ?
N1R C1R H1R2 109.4 . . ?
C2R C1R H1R2 109.4 . . ?
H1R1 C1R H1R2 108.0 . . ?
N2R C2R C1R 113.4(4) . . ?
N2R C2R H2R1 108.9 . . ?
C1R C2R H2R1 108.9 . . ?
N2R C2R H2R2 108.9 . . ?
C1R C2R H2R2 108.9 . . ?
H2R1 C2R H2R2 107.7 . . ?
C2R N2R H2R3 109.5 . . ?
C2R N2R H2R4 109.5 . . ?
H2R3 N2R H2R4 109.5 . . ?
C2R N2R H2R5 109.5 . . ?
H2R3 N2R H2R5 109.5 . . ?
H2R4 N2R H2R5 109.5 . . ?
C2S C1S H1S1 109.5 . . ?
C2S C1S H1S2 109.5 . . ?
H1S1 C1S H1S2 109.5 . . ?
C2S C1S H1S3 109.5 . . ?
H1S1 C1S H1S3 109.5 . . ?
H1S2 C1S H1S3 109.5 . . ?
C3S C2S C7S 120.0 . . ?
C3S C2S C1S 95.4(7) . . ?
C7S C2S C1S 144.3(7) . . ?
C2S C3S C4S 120.0 . . ?
C2S C3S H3S 120.0 . . ?
C4S C3S H3S 120.0 . . ?
C5S C4S C3S 120.0 . . ?
C5S C4S H4S 120.0 . . ?
C3S C4S H4S 120.0 . . ?
C6S C5S C4S 120.0 . . ?
C6S C5S H5S 120.0 . . ?
C4S C5S H5S 120.0 . . ?
C7S C6S C5S 120.0 . . ?
C7S C6S H6S 120.0 . . ?
C5S C6S H6S 120.0 . . ?
C6S C7S C2S 120.0 . . ?
C6S C7S H7S 120.0 . . ?
C2S C7S H7S 120.0 . . ?
C2T C1T H1T1 109.5 . . ?
C2T C1T H1T2 109.5 . . ?
H1T1 C1T H1T2 109.5 . . ?
C2T C1T H1T3 109.5 . . ?
H1T1 C1T H1T3 109.5 . . ?
H1T2 C1T H1T3 109.5 . . ?
C1T C2T C3T 119.3(6) . . ?
C1T C2T C7T 120.7(6) . . ?
C3T C2T C7T 120.0 . . ?
C2T C3T C4T 120.0 . . ?
C2T C3T H3T 120.0 . . ?
C4T C3T H3T 120.0 . . ?
C5T C4T C3T 120.0 . . ?
C5T C4T H4T 120.0 . . ?
C3T C4T H4T 120.0 . . ?
C6T C5T C4T 120.0 . . ?
C6T C5T H5T 120.0 . . ?
C4T C5T H5T 120.0 . . ?
C5T C6T C7T 120.0 . . ?
C5T C6T H6T 120.0 . . ?
C7T C6T H6T 120.0 . . ?
C6T C7T C2T 120.0 . . ?
C6T C7T H7T 120.0 . . ?
C2T C7T H7T 120.0 . . ?

loop_
_geom_bond_atom_site_label_1
_geom_bond_atom_site_label_2
_geom_bond_distance
_geom_bond_site_symmetry_2
_geom_bond_publ_flag
Ge1 Ge2 2.5658(4) . ?
Ge1 Ge3 2.5665(4) . ?
Ge1 Ge5 2.5712(4) . ?
Ge1 Ge4 2.5859(4) . ?
Ge3 Ge7 2.5528(4) . ?
Ge3 Ge6 2.5572(4) . ?
Ge3 Ge4 2.8311(4) . ?
Ge3 Ge2 2.8638(4) . ?
Ge4 Ge8 2.5519(4) . ?
Ge4 Ge7 2.5520(4) . ?
Ge4 Ge5 2.8245(4) . ?
Ge5 Ge8 2.5612(4) . ?
Ge5 Ge9 2.5626(4) . ?
Ge5 Ge2 2.8428(4) . ?
Ge2 Ge9 2.5570(4) . ?
Ge2 Ge6 2.5615(4) . ?
Ge7 Zn1 2.5915(5) . ?
Ge7 Ge8 2.7782(4) . ?
Ge7 Ge6 2.7868(4) . ?
Ge8 Zn1 2.6225(5) . ?
Ge8 Ge9 2.7494(4) . ?
Ge9 Zn1 2.6132(5) . ?
Ge9 Ge6 2.7674(4) . ?
Ge6 Zn1 2.5999(5) . ?
Zn1 C1 2.023(3) . ?
C1 C3 1.506(5) . ?
C1 C2 1.511(5) . ?
C1 H1 1.0000 . ?
C2 H2A 0.9800 . ?
C2 H2B 0.9800 . ?
C2 H2C 0.9800 . ?
C3 H3A 0.9800 . ?
C3 H3B 0.9800 . ?
C3 H3C 0.9800 . ?
K1 O15 2.729(2) . ?
K1 O12 2.757(2) . ?
K1 O14 2.797(2) . ?
K1 O13 2.805(2) . ?
K1 O11 2.859(2) . ?
K1 O16 2.877(2) . ?
K1 N11 3.022(3) . ?
K1 N12 3.048(3) . ?
K2 O21 2.789(3) . ?
K2 O23 2.810(3) . ?
K2 O26 2.823(3) . ?
K2 O24 2.829(3) . ?
K2 O25 2.843(3) . ?
K2 O22 2.845(2) . ?
K2 N21 3.004(4) . ?
K2 N22 3.013(3) . ?
K3 O32 2.771(2) . ?
K3 O34 2.808(2) . ?
K3 O36 2.818(2) . ?
K3 O35 2.827(2) . ?
K3 O33 2.841(2) . ?
K3 O31 2.846(2) . ?
K3 N31 3.024(3) . ?
K3 N32 3.034(3) . ?
N11 C101 1.464(4) . ?
N11 C107 1.470(4) . ?
N11 C113 1.475(4) . ?
N12 C118 1.461(5) . ?
N12 C106 1.474(5) . ?
N12 C112 1.475(4) . ?
N21 C207 1.459(8) . ?
N21 C201 1.487(6) . ?
N21 C213 1.487(9) . ?
N22 C206 1.458(5) . ?
N22 C212 1.470(5) . ?
N22 C218 1.476(5) . ?
N31 C307 1.458(6) . ?
N31 C301 1.468(4) . ?
N31 C313 1.482(5) . ?
N32 C318 1.465(4) . ?
N32 C306 1.469(4) . ?
N32 C312 1.480(4) . ?
O11 C102 1.420(4) . ?
O11 C103 1.429(4) . ?
O12 C105 1.409(4) . ?
O12 C104 1.434(4) . ?
O13 C109 1.429(4) . ?
O13 C108 1.429(4) . ?
O14 C110 1.421(4) . ?
O14 C111 1.426(4) . ?
O15 C114 1.410(4) . ?
O15 C115 1.424(4) . ?
O16 C117 1.421(5) . ?
O16 C116 1.433(4) . ?
O21 C203 1.415(4) . ?
O21 C202 1.418(5) . ?
O22 C205 1.424(4) . ?
O22 C204 1.429(4) . ?
O23 C209 1.396(8) . ?
O23 C208 1.430(6) . ?
O24 C211 1.414(5) . ?
O24 C210 1.420(5) . ?
O25 C214 1.409(7) . ?
O25 C215 1.426(7) . ?
O26 C216 1.405(6) . ?
O26 C217 1.422(6) . ?
O31 C302 1.424(4) . ?
O31 C303 1.425(4) . ?
O32 C305 1.420(4) . ?
O32 C304 1.432(3) . ?
O33 C309 1.416(5) . ?
O33 C308 1.430(4) . ?
O34 C310 1.417(4) . ?
O34 C311 1.434(4) . ?
O35 C314 1.411(4) . ?
O35 C315 1.433(4) . ?
O36 C317 1.421(4) . ?
O36 C316 1.433(4) . ?
C101 C102 1.501(5) . ?
C101 H10A 0.9900 . ?
C101 H10B 0.9900 . ?
C102 H10C 0.9900 . ?
C102 H10D 0.9900 . ?
C103 C104 1.472(5) . ?
C103 H10E 0.9900 . ?
C103 H10F 0.9900 . ?
C104 H10G 0.9900 . ?
C104 H10H 0.9900 . ?
C105 C106 1.501(6) . ?
C105 H10I 0.9900 . ?
C105 H10J 0.9900 . ?
C106 H10K 0.9900 . ?
C106 H10L 0.9900 . ?
C107 C108 1.509(5) . ?
C107 H10M 0.9900 . ?
C107 H10N 0.9900 . ?
C108 H10O 0.9900 . ?
C108 H10P 0.9900 . ?
C109 C110 1.488(5) . ?
C109 H10Q 0.9900 . ?
C109 H10R 0.9900 . ?
C110 H11A 0.9900 . ?
C110 H11B 0.9900 . ?
C111 C112 1.505(5) . ?
C111 H11C 0.9900 . ?
C111 H11D 0.9900 . ?
C112 H11E 0.9900 . ?
C112 H11F 0.9900 . ?
C113 C114 1.503(5) . ?
C113 H11G 0.9900 . ?
C113 H11H 0.9900 . ?
C114 H11I 0.9900 . ?
C114 H11J 0.9900 . ?
C115 C116 1.481(5) . ?
C115 H11K 0.9900 . ?
C115 H11L 0.9900 . ?
C116 H11M 0.9900 . ?
C116 H11N 0.9900 . ?
C117 C118 1.508(5) . ?
C117 H11O 0.9900 . ?
C117 H11P 0.9900 . ?
C118 H11Q 0.9900 . ?
C118 H11R 0.9900 . ?
C201 C202 1.505(7) . ?
C201 H20A 0.9900 . ?
C201 H20B 0.9900 . ?
C202 H20C 0.9900 . ?
C202 H20D 0.9900 . ?
C203 C204 1.471(6) . ?
C203 H20E 0.9900 . ?
C203 H20F 0.9900 . ?
C204 H20G 0.9900 . ?
C204 H20H 0.9900 . ?
C205 C206 1.515(6) . ?
C205 H20I 0.9900 . ?
C205 H20J 0.9900 . ?
C206 H20K 0.9900 . ?
C206 H20L 0.9900 . ?
C207 C208 1.497(10) . ?
C207 H20M 0.9900 . ?
C207 H20N 0.9900 . ?
C208 H20O 0.9900 . ?
C208 H20P 0.9900 . ?
C209 C210 1.483(7) . ?
C209 H20Q 0.9900 . ?
C209 H20R 0.9900 . ?
C210 H21A 0.9900 . ?
C210 H21B 0.9900 . ?
C211 C212 1.494(6) . ?
C211 H21C 0.9900 . ?
C211 H21D 0.9900 . ?
C212 H21E 0.9900 . ?
C212 H21F 0.9900 . ?
C213 C214 1.472(10) . ?
C213 H21G 0.9900 . ?
C213 H21H 0.9900 . ?
C214 H21I 0.9900 . ?
C214 H21J 0.9900 . ?
C215 C216 1.474(9) . ?
C215 H21K 0.9900 . ?
C215 H21L 0.9900 . ?
C216 H21M 0.9900 . ?
C216 H21N 0.9900 . ?
C217 C218 1.473(7) . ?
C217 H21O 0.9900 . ?
C217 H21P 0.9900 . ?
C218 H21Q 0.9900 . ?
C218 H21R 0.9900 . ?
C301 C302 1.489(6) . ?
C301 H30A 0.9900 . ?
C301 H30B 0.9900 . ?
C302 H30C 0.9900 . ?
C302 H30D 0.9900 . ?
C303 C304 1.485(5) . ?
C303 H30E 0.9900 . ?
C303 H30F 0.9900 . ?
C304 H30G 0.9900 . ?
C304 H30H 0.9900 . ?
C305 C306 1.503(4) . ?
C305 H30I 0.9900 . ?
C305 H30J 0.9900 . ?
C306 H30K 0.9900 . ?
C306 H30L 0.9900 . ?
C307 C308 1.505(6) . ?
C307 H30M 0.9900 . ?
C307 H30N 0.9900 . ?
C308 H30O 0.9900 . ?
C308 H30P 0.9900 . ?
C309 C310 1.497(5) . ?
C309 H30Q 0.9900 . ?
C309 H30R 0.9900 . ?
C310 H31A 0.9900 . ?
C310 H31B 0.9900 . ?
C311 C312 1.502(5) . ?
C311 H31C 0.9900 . ?
C311 H31D 0.9900 . ?
C312 H31E 0.9900 . ?
C312 H31F 0.9900 . ?
C313 C314 1.514(5) . ?
C313 H31G 0.9900 . ?
C313 H31H 0.9900 . ?
C314 H31I 0.9900 . ?
C314 H31J 0.9900 . ?
C315 C316 1.482(5) . ?
C315 H31K 0.9900 . ?
C315 H31L 0.9900 . ?
C316 H31M 0.9900 . ?
C316 H31N 0.9900 . ?
C317 C318 1.509(5) . ?
C317 H31O 0.9900 . ?
C317 H31P 0.9900 . ?
C318 H31Q 0.9900 . ?
C318 H31R 0.9900 . ?
N1R C1R 1.455(5) . ?
N1R H1R3 0.9100 . ?
N1R H1R4 0.9100 . ?
N1R H1R5 0.9100 . ?
C1R C2R 1.502(5) . ?
C1R H1R1 0.9900 . ?
C1R H1R2 0.9900 . ?
C2R N2R 1.463(6) . ?
C2R H2R1 0.9900 . ?
C2R H2R2 0.9900 . ?
N2R H2R3 0.9100 . ?
N2R H2R4 0.9100 . ?
N2R H2R5 0.9100 . ?
C1S C2S 1.547(10) . ?
C1S H1S1 0.9800 . ?
C1S H1S2 0.9800 . ?
C1S H1S3 0.9800 . ?
C2S C3S 1.338 . ?
C2S C7S 1.338 . ?
C3S C4S 1.338 . ?
C3S H3S 0.9500 . ?
C4S C5S 1.338 . ?
C4S H4S 0.9500 . ?
C5S C6S 1.338 . ?
C5S H5S 0.9500 . ?
C6S C7S 1.338 . ?
C6S H6S 0.9500 . ?
C7S H7S 0.9500 . ?
C1T C2T 1.358(9) . ?
C1T H1T1 0.9800 . ?
C1T H1T2 0.9800 . ?
C1T H1T3 0.9800 . ?
C2T C3T 1.388 . ?
C2T C7T 1.388 . ?
C3T C4T 1.388 . ?
C3T H3T 0.9500 . ?
C4T C5T 1.388 . ?
C4T H4T 0.9500 . ?
C5T C6T 1.388 . ?
C5T H5T 0.9500 . ?
C6T C7T 1.388 . ?
C6T H6T 0.9500 . ?
C7T H7T 0.9500 . ?
